data_7133867
loop_
_publ_author_name
'Escomel, L&#xe9;on'
'Le D&#xe9;, Quentin'
'Benonie, Maxime'
'Vendier, Laure'
'Simonneau, Antoine'

_publ_section_title
;
 Low-valent group 6 metals/Al(C<sub>6</sub>F<sub>5</sub>)<sub>3</sub>
 donor-acceptor systems for CO<sub>2</sub> activation and cleavage.
;
_journal_issue 90
_journal_name_full 'Chemical communications (Cambridge, England)'
_journal_page_first 13235
_journal_page_last 13238
_journal_paper_doi 10.1039/d4cc02349h
_journal_volume 60
_journal_year 2024
_chemical_formula_moiety 'C54 H62 Al F15 Mo N O P4'
_chemical_formula_sum 'C54 H62 Al F15 Mo N O P4'
_chemical_formula_weight 1272.88
_space_group_crystal_system monoclinic
_space_group_IT_number 15
_space_group_name_Hall '-I 2ya'
_space_group_name_H-M_alt 'I 1 2/a 1'
_atom_sites_solution_hydrogens geom
_audit_creation_method SHELXL-2018/3
_audit_update_record
;
2024-07-04 deposited with the CCDC.	2024-10-15 downloaded from the CCDC.
;
_cell_angle_alpha 90
_cell_angle_beta 113.272(2)
_cell_angle_gamma 90
_cell_formula_units_Z 8
_cell_length_a 24.8425(4)
_cell_length_b 20.3105(4)
_cell_length_c 27.5805(4)
_cell_measurement_reflns_used 26928
_cell_measurement_temperature 100(2)
_cell_measurement_theta_max 79.2510
_cell_measurement_theta_min 2.7680
_cell_volume 12783.9(4)
_computing_cell_refinement 'CrysAlisPro 1.171.41.120a (Rigaku OD, 2021)'
_computing_data_collection 'CrysAlisPro 1.171.41.120a (Rigaku OD, 2021)'
_computing_data_reduction 'CrysAlisPro 1.171.41.120a (Rigaku OD, 2021)'
_computing_molecular_graphics 'Mercury 2023.3.1 (Build 396380)'
_computing_structure_refinement 'SHELXL-2018/3 (Sheldrick, 2018)'
_computing_structure_solution 'SHELXT 2018/2 (Sheldrick, 2018)'
_diffrn_ambient_temperature 100(2)
_diffrn_detector 'Hybrid Pixel Array Detector'
_diffrn_detector_area_resol_mean 10.0000
_diffrn_detector_type HyPix
_diffrn_measured_fraction_theta_full 0.999
_diffrn_measured_fraction_theta_max 0.999
_diffrn_measurement_device 'four-circle diffractometer'
_diffrn_measurement_device_type 'XtaLAB Synergy, Dualflex, HyPix'
_diffrn_radiation_monochromator mirror
_diffrn_radiation_probe x-ray
_diffrn_radiation_type 'Cu K\a'
_diffrn_radiation_wavelength 1.54184
_diffrn_reflns_av_R_equivalents 0.0423
_diffrn_reflns_av_unetI/netI 0.0333
_diffrn_reflns_Laue_measured_fraction_full 0.999
_diffrn_reflns_Laue_measured_fraction_max 0.999
_diffrn_reflns_limit_h_max 21
_diffrn_reflns_limit_h_min -29
_diffrn_reflns_limit_k_max 23
_diffrn_reflns_limit_k_min -23
_diffrn_reflns_limit_l_max 32
_diffrn_reflns_limit_l_min -32
_diffrn_reflns_number 52616
_diffrn_reflns_point_group_measured_fraction_full 0.999
_diffrn_reflns_point_group_measured_fraction_max 0.999
_diffrn_reflns_theta_full 65.087
_diffrn_reflns_theta_max 65.087
_diffrn_reflns_theta_min 2.788
_diffrn_source 'micro-focus sealed X-ray tube'
_diffrn_source_type 'PhotonJet (Cu) X-ray Source'
_exptl_absorpt_coefficient_mu 3.453
_exptl_absorpt_correction_T_max 1.00000
_exptl_absorpt_correction_T_min 0.59727
_exptl_absorpt_correction_type multi-scan
_exptl_absorpt_process_details
;
CrysAlisPro 1.171.41.120a (Rigaku Oxford Diffraction, 2021)
Empirical absorption correction using spherical harmonics,
implemented in SCALE3 ABSPACK scaling algorithm.
;
_exptl_crystal_colour blue
_exptl_crystal_density_diffrn 1.323
_exptl_crystal_description platelet
_exptl_crystal_F_000 5207
_exptl_crystal_size_max 0.150
_exptl_crystal_size_mid 0.050
_exptl_crystal_size_min 0.020
_refine_diff_density_max 0.521
_refine_diff_density_min -0.378
_refine_diff_density_rms 0.049
_refine_ls_extinction_method none
_refine_ls_goodness_of_fit_ref 1.034
_refine_ls_hydrogen_treatment constr
_refine_ls_matrix_type full
_refine_ls_number_parameters 703
_refine_ls_number_reflns 10899
_refine_ls_number_restraints 4
_refine_ls_restrained_S_all 1.035
_refine_ls_R_factor_all 0.0366
_refine_ls_R_factor_gt 0.0304
_refine_ls_shift/su_max 0.004
_refine_ls_shift/su_mean 0.000
_refine_ls_structure_factor_coef Fsqd
_refine_ls_weighting_details 'w=1/[\s^2^(Fo^2^)+(0.0434P)^2^+9.2811P] where P=(Fo^2^+2Fc^2^)/3'
_refine_ls_weighting_scheme calc
_refine_ls_wR_factor_gt 0.0788
_refine_ls_wR_factor_ref 0.0819
_reflns_Friedel_coverage 0.000
_reflns_number_gt 9477
_reflns_number_total 10899
_reflns_threshold_expression 'I > 2\s(I)'
_cod_data_source_file d4cc02349h2.cif
_cod_data_source_block 20230526LeonN
_cod_depositor_comments 'Adding full bibliography for 7133865--7133867.cif.'
_cod_original_sg_symbol_H-M 'I 2/a'
_cod_database_code 7133867
_shelx_shelxl_version_number 2018/3
_shelx_space_group_comment
;
The symmetry employed for this shelxl refinement is uniquely defined
by the following loop, which should always be used as a source of
symmetry information in preference to the above space-group names.
They are only intended as comments.
;

loop_
_space_group_symop_operation_xyz
'x, y, z'
'-x+1/2, y, -z'
'x+1/2, y+1/2, z+1/2'
'-x+1, y+1/2, -z+1/2'
'-x, -y, -z'
'x-1/2, -y, z'
'-x+1/2, -y+1/2, -z+1/2'
'x, -y+1/2, z+1/2'

loop_
_atom_site_label
_atom_site_type_symbol
_atom_site_fract_x
_atom_site_fract_y
_atom_site_fract_z
_atom_site_U_iso_or_equiv
_atom_site_adp_type
_atom_site_occupancy
_atom_site_site_symmetry_order
_atom_site_calc_flag
_atom_site_refinement_flags_posn
_atom_site_refinement_flags_adp
_atom_site_refinement_flags_occupancy
_atom_site_disorder_assembly
_atom_site_disorder_group
Mo1 Mo 0.57265(2) 0.46673(2) 0.22327(2) 0.02789(6) Uani 1 1 d . . . . .
P3 P 0.62269(2) 0.56505(3) 0.26793(2) 0.03434(12) Uani 1 1 d . . . . .
P1 P 0.65158(2) 0.39343(3) 0.23291(2) 0.03660(13) Uani 1 1 d . . . . .
F27 F 0.41529(6) 0.53777(7) 0.25878(6) 0.0463(3) Uani 1 1 d . . . . .
F62 F 0.27244(6) 0.46112(8) 0.09793(5) 0.0523(4) Uani 1 1 d . . . . .
F45 F 0.31791(8) 0.46663(9) 0.37435(7) 0.0697(5) Uani 1 1 d . . . . .
F44 F 0.31985(6) 0.49093(8) 0.28032(6) 0.0535(4) Uani 1 1 d . . . . .
F55 F 0.24408(6) 0.37590(8) 0.16345(6) 0.0523(4) Uani 1 1 d . . . . .
F57 F 0.41158(6) 0.27390(7) 0.15697(6) 0.0502(3) Uani 1 1 d . . . . .
F63 F 0.38212(7) 0.66203(7) 0.22883(7) 0.0635(4) Uani 1 1 d . . . . .
O1 O 0.45078(6) 0.39988(8) 0.22260(6) 0.0358(3) Uani 1 1 d . . . . .
F58 F 0.34301(8) 0.19558(8) 0.07926(7) 0.0623(4) Uani 1 1 d . . . . .
F46 F 0.41976(7) 0.29111(8) 0.28918(8) 0.0651(4) Uani 1 1 d . . . . .
N1 N 0.48777(7) 0.45615(10) 0.16834(7) 0.0376(4) Uani 1 1 d . . . . .
F48 F 0.36616(9) 0.35514(13) 0.42721(7) 0.0953(7) Uani 1 1 d . . . . .
F60 F 0.24123(7) 0.58466(10) 0.06820(7) 0.0710(5) Uani 1 1 d . . . . .
F61 F 0.29561(8) 0.68665(8) 0.13324(8) 0.0760(5) Uani 1 1 d . . . . .
C1 C 0.49159(8) 0.42953(11) 0.21266(8) 0.0304(4) Uani 1 1 d . . . . .
C8 C 0.53435(10) 0.46140(14) 0.33614(9) 0.0445(6) Uani 1 1 d . . . . .
H8A H 0.523487 0.508038 0.326954 0.053 Uiso 1 1 calc R U . . .
H8B H 0.500282 0.434293 0.314259 0.053 Uiso 1 1 calc R U . . .
C23 C 0.30143(9) 0.50903(13) 0.13214(9) 0.0403(5) Uani 1 1 d . . . . .
C22 C 0.34541(9) 0.49345(12) 0.18022(9) 0.0348(5) Uani 1 1 d . . . . .
C43 C 0.39458(10) 0.33671(13) 0.30957(11) 0.0463(6) Uani 1 1 d . . . . .
F56 F 0.17548(6) 0.29573(10) 0.08601(8) 0.0771(6) Uani 1 1 d . . . . .
F59 F 0.22460(8) 0.20595(10) 0.04299(7) 0.0802(6) Uani 1 1 d . . . . .
C12 C 0.69329(10) 0.59265(12) 0.26685(10) 0.0433(5) Uani 1 1 d . . . . .
H12A H 0.724218 0.562628 0.289882 0.052 Uiso 1 1 calc R U . . .
H12B H 0.690994 0.586617 0.230466 0.052 Uiso 1 1 calc R U . . .
C64 C 0.55453(12) 0.45818(16) 0.08908(10) 0.0535(7) Uani 1 1 d . . . . .
H64A H 0.551792 0.411620 0.098473 0.064 Uiso 1 1 calc R U . . .
H64B H 0.514536 0.476941 0.076376 0.064 Uiso 1 1 calc R U . . .
C53 C 0.31871(11) 0.24083(12) 0.10008(10) 0.0451(6) Uani 1 1 d . . . . .
C41 C 0.36870(12) 0.36762(18) 0.38024(11) 0.0619(8) Uani 1 1 d . . . . .
C39 C 0.34594(9) 0.43486(12) 0.30465(9) 0.0400(5) Uani 1 1 d . . . . .
C16 C 0.67395(11) 0.47235(14) 0.16041(11) 0.0482(6) Uani 1 1 d . . . . .
H16A H 0.680537 0.475244 0.127334 0.058 Uiso 1 1 calc R U . . .
H16B H 0.704130 0.499148 0.187746 0.058 Uiso 1 1 calc R U . . .
C54 C 0.35304(10) 0.28260(12) 0.13992(9) 0.0387(5) Uani 1 1 d . . . . .
C38 C 0.37104(9) 0.39216(11) 0.28054(9) 0.0354(5) Uani 1 1 d . . . . .
C52 C 0.25874(11) 0.24587(14) 0.08144(10) 0.0518(6) Uani 1 1 d . . . . .
F47 F 0.41834(10) 0.26760(12) 0.38419(10) 0.1055(8) Uani 1 1 d . . . . .
C6 C 0.61621(10) 0.35958(12) 0.34652(10) 0.0447(5) Uani 1 1 d . . . . .
H6A H 0.650539 0.343817 0.340117 0.054 Uiso 1 1 calc R U . . .
H6B H 0.628092 0.363194 0.385171 0.054 Uiso 1 1 calc R U . . .
C66 C 0.59939(12) 0.58615(15) 0.12410(11) 0.0563(7) Uani 1 1 d . . . . .
H66A H 0.625551 0.614526 0.152990 0.068 Uiso 1 1 calc R U . . .
H66B H 0.614992 0.585044 0.096169 0.068 Uiso 1 1 calc R U . . .
C37 C 0.41184(11) 0.5121(2) 0.09541(11) 0.0673(9) Uani 1 1 d . . . . .
H37 H 0.424682 0.553085 0.112731 0.081 Uiso 1 1 calc R U . . .
C9 C 0.54399(14) 0.45154(18) 0.39399(11) 0.0637(8) Uani 1 1 d . . . . .
H9A H 0.552532 0.405073 0.403499 0.096 Uiso 1 1 calc R U . . .
H9B H 0.508569 0.464552 0.399033 0.096 Uiso 1 1 calc R U . . .
H9C H 0.577051 0.478665 0.416487 0.096 Uiso 1 1 calc R U . . .
C32 C 0.43923(10) 0.45421(16) 0.11823(9) 0.0521(7) Uani 1 1 d . . . . .
C13 C 0.71357(12) 0.66305(14) 0.28362(14) 0.0617(8) Uani 1 1 d . . . . .
H13A H 0.685465 0.693995 0.259392 0.093 Uiso 1 1 calc R U . . .
H13B H 0.752208 0.669829 0.282676 0.093 Uiso 1 1 calc R U . . .
H13C H 0.716081 0.670537 0.319549 0.093 Uiso 1 1 calc R U . . .
C49 C 0.33064(9) 0.33083(11) 0.16194(9) 0.0361(5) Uani 1 1 d . . . . .
C3 C 0.64131(11) 0.56478(13) 0.33984(10) 0.0458(6) Uani 1 1 d . . . . .
H3A H 0.676181 0.592745 0.357901 0.055 Uiso 1 1 calc R U . . .
H3B H 0.608290 0.583236 0.346981 0.055 Uiso 1 1 calc R U . . .
C17 C 0.63326(11) 0.30477(12) 0.22700(11) 0.0496(6) Uani 1 1 d . . . . .
H17A H 0.663400 0.280542 0.219072 0.059 Uiso 1 1 calc R U . . .
H17B H 0.634678 0.288696 0.261372 0.059 Uiso 1 1 calc R U . . .
C19 C 0.72375(10) 0.39432(13) 0.28968(11) 0.0477(6) Uani 1 1 d . . . . .
H19A H 0.743859 0.435761 0.287871 0.057 Uiso 1 1 calc R U . . .
H19B H 0.716369 0.396099 0.322404 0.057 Uiso 1 1 calc R U . . .
C65 C 0.57460(15) 0.4594(2) 0.04322(12) 0.0806(11) Uani 1 1 d . . . . .
H65A H 0.579383 0.505149 0.034320 0.121 Uiso 1 1 calc R U . . .
H65B H 0.545169 0.437648 0.012428 0.121 Uiso 1 1 calc R U . . .
H65C H 0.612082 0.436217 0.053568 0.121 Uiso 1 1 calc R U . . .
C10 C 0.57928(10) 0.64143(12) 0.24802(11) 0.0474(6) Uani 1 1 d . . . . .
H10A H 0.598275 0.675919 0.274686 0.057 Uiso 1 1 calc R U . . .
H10B H 0.579498 0.656632 0.213994 0.057 Uiso 1 1 calc R U . . .
C36 C 0.36470(14) 0.5092(3) 0.04618(14) 0.1024(18) Uani 1 1 d . . . . .
H36 H 0.345099 0.548591 0.030101 0.123 Uiso 1 1 calc R U . . .
C51 C 0.23408(10) 0.29129(14) 0.10339(11) 0.0496(6) Uani 1 1 d . . . . .
C18 C 0.57350(13) 0.28923(14) 0.18467(12) 0.0620(7) Uani 1 1 d . . . . .
H18A H 0.543306 0.312927 0.192190 0.093 Uiso 1 1 calc R U . . .
H18B H 0.566260 0.241757 0.184259 0.093 Uiso 1 1 calc R U . . .
H18C H 0.572300 0.302941 0.150190 0.093 Uiso 1 1 calc R U . . .
C33 C 0.42149(14) 0.3950(2) 0.09291(11) 0.0738(10) Uani 1 1 d . . . . .
H33 H 0.440843 0.355304 0.108592 0.089 Uiso 1 1 calc R U . . .
C24 C 0.28429(10) 0.57239(14) 0.11533(10) 0.0484(6) Uani 1 1 d . . . . .
C26 C 0.35579(10) 0.61181(12) 0.19644(11) 0.0456(6) Uani 1 1 d . . . . .
C20 C 0.76627(13) 0.33752(18) 0.29530(15) 0.0755(10) Uani 1 1 d . . . . .
H20A H 0.750304 0.296834 0.303419 0.113 Uiso 1 1 calc R U . . .
H20B H 0.804136 0.347297 0.323917 0.113 Uiso 1 1 calc R U . . .
H20C H 0.771611 0.332045 0.262179 0.113 Uiso 1 1 calc R U . . .
C71 C 0.4559(2) 0.6144(2) 0.37380(16) 0.0971(14) Uani 1 1 d . . . . .
H71 H 0.436861 0.622074 0.336922 0.116 Uiso 1 1 calc R U . . .
C42 C 0.39435(12) 0.32317(17) 0.35826(12) 0.0623(8) Uani 1 1 d . . . . .
C11 C 0.51579(11) 0.63352(15) 0.24207(14) 0.0623(8) Uani 1 1 d . . . . .
H11A H 0.496413 0.599911 0.215351 0.094 Uiso 1 1 calc R U . . .
H11B H 0.495158 0.675557 0.231109 0.094 Uiso 1 1 calc R U . . .
H11C H 0.515077 0.620035 0.275926 0.094 Uiso 1 1 calc R U . . .
C34 C 0.37440(18) 0.3939(3) 0.04359(13) 0.114(2) Uani 1 1 d . . . . .
H34 H 0.361852 0.353191 0.025772 0.137 Uiso 1 1 calc R U . . .
C15 C 0.67744(12) 0.40116(14) 0.17831(11) 0.0523(6) Uani 1 1 d . . . . .
H15A H 0.718428 0.385520 0.190519 0.063 Uiso 1 1 calc R U . . .
H15B H 0.652939 0.373278 0.148235 0.063 Uiso 1 1 calc R U . . .
C25 C 0.31186(11) 0.62422(13) 0.14793(12) 0.0513(6) Uani 1 1 d . . . . .
C67 C 0.53864(14) 0.61619(18) 0.10171(15) 0.0816(11) Uani 1 1 d . . . . .
H67A H 0.513048 0.589782 0.071718 0.122 Uiso 1 1 calc R U . . .
H67B H 0.540870 0.661229 0.089897 0.122 Uiso 1 1 calc R U . . .
H67C H 0.522695 0.616976 0.129022 0.122 Uiso 1 1 calc R U . . .
C70 C 0.5111(2) 0.6360(2) 0.40010(16) 0.0905(11) Uani 1 1 d . . . . .
H70 H 0.530694 0.659366 0.382039 0.109 Uiso 1 1 calc R U . . .
C35 C 0.34656(16) 0.4500(4) 0.02097(15) 0.129(3) Uani 1 1 d . . . . .
H35 H 0.314453 0.448531 -0.012352 0.155 Uiso 1 1 calc R U . . .
C74 C 0.71076(17) 0.5131(2) 0.51504(14) 0.119(2) Uani 1 1 d D . . . .
H74 H 0.683800 0.536505 0.525243 0.143 Uiso 1 1 calc R U . . .
C77 C 0.750000 0.5473(3) 0.500000 0.117(3) Uani 1 2 d DS T P . .
H77 H 0.750000 0.594037 0.500000 0.140 Uiso 1 2 calc R U P . .
C76 C 0.750000 0.4108(3) 0.500000 0.124(3) Uani 1 2 d DS T P . .
H76 H 0.750000 0.364062 0.499998 0.149 Uiso 1 2 calc R U P . .
P4 P 0.59536(2) 0.44172(3) 0.31679(2) 0.03351(12) Uani 1 1 d . . . . .
P2 P 0.60054(2) 0.50233(3) 0.14961(2) 0.03914(14) Uani 1 1 d . . . . .
Al1 Al 0.37533(2) 0.40390(3) 0.20976(2) 0.03197(14) Uani 1 1 d . . . . .
C50 C 0.27029(10) 0.33166(12) 0.14280(10) 0.0405(5) Uani 1 1 d . . . . .
C4 C 0.65389(10) 0.49471(13) 0.36116(9) 0.0431(5) Uani 1 1 d . . . . .
H4A H 0.654746 0.492788 0.397327 0.052 Uiso 1 1 calc R U . . .
H4B H 0.692379 0.479891 0.362410 0.052 Uiso 1 1 calc R U . . .
C7 C 0.56701(12) 0.30889(14) 0.32480(12) 0.0570(7) Uani 1 1 d . . . . .
H7A H 0.536202 0.319168 0.337403 0.086 Uiso 1 1 calc R U . . .
H7B H 0.582659 0.264849 0.336933 0.086 Uiso 1 1 calc R U . . .
H7C H 0.550622 0.310140 0.286141 0.086 Uiso 1 1 calc R U . . .
C72 C 0.4270(2) 0.5816(2) 0.3995(2) 0.1057(16) Uani 1 1 d . . . . .
H72 H 0.388101 0.566442 0.380386 0.127 Uiso 1 1 calc R U . . .
C69 C 0.5381(2) 0.6242(3) 0.45194(17) 0.1045(14) Uani 1 1 d . . . . .
H69 H 0.577311 0.638729 0.470261 0.125 Uiso 1 1 calc R U . . .
C68 C 0.5109(2) 0.5924(3) 0.47869(17) 0.1147(16) Uani 1 1 d D . . . .
H68 H 0.530895 0.584770 0.515497 0.138 Uiso 1 1 calc R U . . .
C75 C 0.71080(17) 0.4448(2) 0.51522(17) 0.121(2) Uani 1 1 d D . . . .
H75 H 0.684084 0.421405 0.525733 0.145 Uiso 1 1 calc R U . . .
C73 C 0.45363(19) 0.5706(2) 0.4525(2) 0.1089(15) Uani 1 1 d D . . . .
H73 H 0.433638 0.548764 0.470898 0.131 Uiso 1 1 calc R U . . .
C21 C 0.37134(9) 0.54752(12) 0.21057(9) 0.0382(5) Uani 1 1 d . . . . .
C40 C 0.34455(11) 0.42361(15) 0.35351(10) 0.0484(6) Uani 1 1 d . . . . .

loop_
_atom_site_aniso_label
_atom_site_aniso_U_11
_atom_site_aniso_U_22
_atom_site_aniso_U_33
_atom_site_aniso_U_23
_atom_site_aniso_U_13
_atom_site_aniso_U_12
Mo1 0.02239(9) 0.03227(10) 0.02838(9) -0.00065(7) 0.00938(6) -0.00235(6)
P3 0.0297(3) 0.0309(3) 0.0406(3) -0.0025(2) 0.0118(2) -0.0002(2)
P1 0.0328(3) 0.0328(3) 0.0480(3) -0.0045(2) 0.0200(2) -0.0009(2)
F27 0.0403(7) 0.0435(8) 0.0471(7) -0.0060(6) 0.0088(6) -0.0037(6)
F62 0.0483(8) 0.0580(9) 0.0406(7) -0.0029(7) 0.0069(6) -0.0060(7)
F45 0.0755(11) 0.0870(13) 0.0656(10) -0.0211(9) 0.0484(9) -0.0098(9)
F44 0.0559(8) 0.0507(9) 0.0681(9) 0.0073(7) 0.0397(7) 0.0139(7)
F55 0.0369(7) 0.0547(9) 0.0727(10) -0.0179(7) 0.0296(7) -0.0049(6)
F57 0.0397(7) 0.0508(9) 0.0645(9) 0.0016(7) 0.0254(6) 0.0075(6)
F63 0.0609(9) 0.0366(8) 0.0879(12) -0.0107(8) 0.0238(8) -0.0015(7)
O1 0.0280(7) 0.0423(9) 0.0392(8) 0.0016(7) 0.0155(6) -0.0043(6)
F58 0.0832(11) 0.0501(9) 0.0671(10) -0.0147(8) 0.0441(9) 0.0020(8)
F46 0.0716(10) 0.0420(9) 0.0972(13) 0.0124(8) 0.0499(10) 0.0132(8)
N1 0.0280(9) 0.0519(12) 0.0297(9) 0.0036(8) 0.0081(7) -0.0057(8)
F48 0.1027(14) 0.143(2) 0.0494(10) 0.0255(11) 0.0394(10) -0.0028(14)
F60 0.0611(9) 0.0783(12) 0.0569(10) 0.0228(9) 0.0053(8) 0.0109(9)
F61 0.0740(11) 0.0467(10) 0.0986(14) 0.0224(9) 0.0250(10) 0.0152(8)
C1 0.0249(9) 0.0342(12) 0.0329(10) -0.0006(9) 0.0123(8) 0.0007(8)
C8 0.0395(12) 0.0590(16) 0.0361(12) 0.0013(11) 0.0161(10) 0.0048(11)
C23 0.0337(11) 0.0482(14) 0.0414(12) -0.0001(11) 0.0173(10) -0.0033(10)
C22 0.0292(10) 0.0402(12) 0.0379(11) 0.0019(10) 0.0165(9) -0.0007(9)
C43 0.0382(12) 0.0440(14) 0.0608(15) 0.0045(12) 0.0241(11) 0.0001(10)
F56 0.0341(7) 0.0934(14) 0.0968(13) -0.0345(11) 0.0184(8) -0.0186(8)
F59 0.0751(11) 0.0871(14) 0.0758(12) -0.0464(11) 0.0272(9) -0.0313(10)
C12 0.0327(11) 0.0397(13) 0.0548(14) -0.0059(11) 0.0144(10) -0.0032(10)
C64 0.0507(14) 0.076(2) 0.0369(13) -0.0079(12) 0.0204(11) -0.0211(13)
C53 0.0603(15) 0.0366(13) 0.0490(13) -0.0046(11) 0.0329(12) -0.0015(11)
C41 0.0538(15) 0.094(2) 0.0401(14) 0.0089(15) 0.0208(12) -0.0108(16)
C39 0.0340(11) 0.0451(14) 0.0432(12) -0.0005(11) 0.0175(9) -0.0041(10)
C16 0.0413(12) 0.0605(17) 0.0529(14) -0.0043(12) 0.0294(11) -0.0079(11)
C54 0.0377(11) 0.0389(13) 0.0445(12) 0.0036(10) 0.0216(10) 0.0000(10)
C38 0.0292(10) 0.0385(12) 0.0407(11) -0.0003(10) 0.0163(9) -0.0033(9)
C52 0.0537(15) 0.0530(16) 0.0494(14) -0.0145(12) 0.0211(12) -0.0178(12)
F47 0.1095(16) 0.1059(18) 0.1131(17) 0.0719(15) 0.0567(14) 0.0403(14)
C6 0.0465(13) 0.0429(14) 0.0422(13) 0.0087(11) 0.0150(10) 0.0050(11)
C66 0.0529(15) 0.0585(17) 0.0538(15) 0.0132(13) 0.0169(12) -0.0103(13)
C37 0.0378(13) 0.127(3) 0.0408(14) 0.0280(17) 0.0193(11) 0.0195(16)
C9 0.0651(17) 0.093(2) 0.0397(14) 0.0050(14) 0.0281(13) 0.0140(16)
C32 0.0273(11) 0.096(2) 0.0311(12) 0.0128(13) 0.0097(9) -0.0123(13)
C13 0.0458(14) 0.0438(15) 0.095(2) -0.0138(15) 0.0273(14) -0.0113(12)
C49 0.0333(10) 0.0370(12) 0.0408(12) -0.0025(10) 0.0175(9) -0.0056(9)
C3 0.0472(13) 0.0430(14) 0.0445(13) -0.0114(11) 0.0152(11) -0.0039(11)
C17 0.0504(14) 0.0336(13) 0.0677(17) -0.0078(12) 0.0265(12) -0.0006(11)
C19 0.0298(11) 0.0435(14) 0.0670(16) -0.0002(12) 0.0160(11) 0.0021(10)
C65 0.072(2) 0.132(3) 0.0463(16) -0.0159(18) 0.0326(15) -0.027(2)
C10 0.0411(12) 0.0348(13) 0.0648(16) 0.0023(12) 0.0192(11) 0.0042(10)
C36 0.0393(16) 0.219(6) 0.0494(19) 0.055(3) 0.0186(15) 0.025(2)
C51 0.0359(12) 0.0538(16) 0.0585(15) -0.0075(13) 0.0180(11) -0.0106(11)
C18 0.0727(18) 0.0430(16) 0.0671(18) -0.0147(14) 0.0242(15) -0.0148(14)
C33 0.0656(18) 0.108(3) 0.0368(14) 0.0006(16) 0.0084(13) -0.0478(19)
C24 0.0366(12) 0.0592(17) 0.0467(14) 0.0127(13) 0.0137(10) 0.0067(11)
C26 0.0422(12) 0.0372(13) 0.0616(15) -0.0038(12) 0.0248(11) -0.0014(10)
C20 0.0469(15) 0.069(2) 0.101(3) -0.0006(19) 0.0190(16) 0.0207(15)
C71 0.139(4) 0.055(2) 0.068(2) -0.0085(18) 0.009(2) 0.012(2)
C42 0.0531(15) 0.071(2) 0.0602(17) 0.0301(16) 0.0196(13) 0.0048(14)
C11 0.0451(14) 0.0512(17) 0.092(2) 0.0091(16) 0.0279(14) 0.0153(12)
C34 0.093(3) 0.194(5) 0.0358(17) 0.000(2) 0.0062(18) -0.091(3)
C15 0.0512(14) 0.0558(16) 0.0634(16) -0.0063(13) 0.0372(13) 0.0007(12)
C25 0.0481(14) 0.0397(14) 0.0711(18) 0.0165(13) 0.0289(13) 0.0099(11)
C67 0.0659(19) 0.070(2) 0.081(2) 0.0225(19) -0.0008(17) -0.0035(17)
C70 0.113(3) 0.084(3) 0.076(2) 0.006(2) 0.039(2) 0.006(2)
C35 0.049(2) 0.284(8) 0.0364(18) 0.036(3) -0.0010(15) -0.053(3)
C74 0.114(4) 0.186(6) 0.0405(19) -0.002(3) 0.013(2) 0.061(4)
C77 0.183(8) 0.084(4) 0.041(3) 0.000 0.000(4) 0.000
C76 0.128(6) 0.089(5) 0.099(5) 0.000 -0.016(5) 0.000
P4 0.0316(3) 0.0368(3) 0.0294(3) 0.0003(2) 0.0091(2) 0.0012(2)
P2 0.0341(3) 0.0489(4) 0.0374(3) 0.0015(3) 0.0173(2) -0.0093(2)
Al1 0.0262(3) 0.0347(3) 0.0368(3) -0.0022(3) 0.0144(2) -0.0033(2)
C50 0.0377(11) 0.0391(13) 0.0495(13) -0.0061(11) 0.0223(10) -0.0041(10)
C4 0.0403(12) 0.0491(15) 0.0332(11) -0.0039(10) 0.0075(9) -0.0008(11)
C7 0.0617(16) 0.0461(16) 0.0646(17) 0.0058(13) 0.0263(14) -0.0078(13)
C72 0.088(3) 0.053(2) 0.143(4) -0.013(3) 0.011(3) -0.006(2)
C69 0.093(3) 0.131(4) 0.075(3) 0.008(3) 0.018(2) -0.016(3)
C68 0.137(4) 0.132(4) 0.066(2) 0.006(3) 0.032(3) -0.026(3)
C75 0.080(3) 0.187(6) 0.076(3) 0.035(4) 0.010(2) -0.019(4)
C73 0.120(4) 0.091(3) 0.129(4) 0.017(3) 0.064(3) -0.003(3)
C21 0.0323(10) 0.0407(13) 0.0427(12) 0.0012(10) 0.0161(9) -0.0003(9)
C40 0.0435(13) 0.0641(18) 0.0432(13) -0.0074(13) 0.0230(11) -0.0094(12)

loop_
_atom_type_symbol
_atom_type_description
_atom_type_scat_dispersion_real
_atom_type_scat_dispersion_imag
_atom_type_scat_source
C C 0.0180 0.0090 'International Tables Vol C Tables 4.2.6.8 and 6.1.1.4'
H H 0.0000 0.0000 'International Tables Vol C Tables 4.2.6.8 and 6.1.1.4'
Al Al 0.2130 0.2450 'International Tables Vol C Tables 4.2.6.8 and 6.1.1.4'
F F 0.0730 0.0530 'International Tables Vol C Tables 4.2.6.8 and 6.1.1.4'
Mo Mo -0.0480 2.7340 'International Tables Vol C Tables 4.2.6.8 and 6.1.1.4'
N N 0.0310 0.0180 'International Tables Vol C Tables 4.2.6.8 and 6.1.1.4'
O O 0.0490 0.0320 'International Tables Vol C Tables 4.2.6.8 and 6.1.1.4'
P P 0.2960 0.4330 'International Tables Vol C Tables 4.2.6.8 and 6.1.1.4'

loop_
_geom_angle_atom_site_label_1
_geom_angle_atom_site_label_2
_geom_angle_atom_site_label_3
_geom_angle
_geom_angle_site_symmetry_1
_geom_angle_site_symmetry_3
_geom_angle_publ_flag
C1 Mo1 N1 36.89(8) . . ?
C1 Mo1 P1 119.99(6) . . ?
N1 Mo1 P1 124.85(6) . . ?
C1 Mo1 P3 130.72(6) . . ?
N1 Mo1 P3 129.09(6) . . ?
P1 Mo1 P3 102.930(19) . . ?
C1 Mo1 P4 83.09(6) . . ?
N1 Mo1 P4 119.42(5) . . ?
P1 Mo1 P4 85.22(2) . . ?
P3 Mo1 P4 77.18(2) . . ?
C1 Mo1 P2 124.06(6) . . ?
N1 Mo1 P2 87.96(5) . . ?
P1 Mo1 P2 78.00(2) . . ?
P3 Mo1 P2 85.60(2) . . ?
P4 Mo1 P2 152.615(19) . . ?
C10 P3 C3 101.00(12) . . ?
C10 P3 C12 100.75(11) . . ?
C3 P3 C12 100.41(12) . . ?
C10 P3 Mo1 114.88(8) . . ?
C3 P3 Mo1 113.85(8) . . ?
C12 P3 Mo1 122.78(8) . . ?
C17 P1 C19 101.88(12) . . ?
C17 P1 C15 99.34(13) . . ?
C19 P1 C15 98.88(12) . . ?
C17 P1 Mo1 115.73(8) . . ?
C19 P1 Mo1 124.32(8) . . ?
C15 P1 Mo1 112.78(9) . . ?
C1 O1 Al1 142.32(15) . . ?
C1 N1 C32 127.93(18) . . ?
C1 N1 Mo1 71.39(11) . . ?
C32 N1 Mo1 159.68(15) . . ?
O1 C1 N1 128.03(18) . . ?
O1 C1 Mo1 160.23(16) . . ?
N1 C1 Mo1 71.72(11) . . ?
C9 C8 P4 117.83(18) . . ?
F62 C23 C24 115.5(2) . . ?
F62 C23 C22 120.5(2) . . ?
C24 C23 C22 124.0(2) . . ?
C21 C22 C23 113.8(2) . . ?
C21 C22 Al1 117.76(16) . . ?
C23 C22 Al1 128.45(18) . . ?
F46 C43 C38 118.6(2) . . ?
F46 C43 C42 116.7(2) . . ?
C38 C43 C42 124.7(3) . . ?
C13 C12 P3 118.69(18) . . ?
C65 C64 P2 116.9(2) . . ?
F58 C53 C52 119.6(2) . . ?
F58 C53 C54 121.2(2) . . ?
C52 C53 C54 119.2(2) . . ?
F48 C41 C40 120.1(3) . . ?
F48 C41 C42 120.4(3) . . ?
C40 C41 C42 119.5(2) . . ?
F44 C39 C40 115.6(2) . . ?
F44 C39 C38 120.6(2) . . ?
C40 C39 C38 123.8(2) . . ?
C15 C16 P2 107.12(16) . . ?
F57 C54 C49 120.3(2) . . ?
F57 C54 C53 115.9(2) . . ?
C49 C54 C53 123.8(2) . . ?
C43 C38 C39 113.8(2) . . ?
C43 C38 Al1 119.35(18) . . ?
C39 C38 Al1 126.84(18) . . ?
F59 C52 C51 120.2(2) . . ?
F59 C52 C53 120.4(2) . . ?
C51 C52 C53 119.4(2) . . ?
C7 C6 P4 113.29(18) . . ?
C67 C66 P2 113.0(2) . . ?
C32 C37 C36 118.7(4) . . ?
C33 C32 C37 120.9(3) . . ?
C33 C32 N1 119.6(3) . . ?
C37 C32 N1 119.5(3) . . ?
C50 C49 C54 114.0(2) . . ?
C50 C49 Al1 118.60(17) . . ?
C54 C49 Al1 126.89(16) . . ?
C4 C3 P3 110.04(16) . . ?
C18 C17 P1 113.76(19) . . ?
C20 C19 P1 118.4(2) . . ?
C11 C10 P3 113.63(19) . . ?
C35 C36 C37 120.6(5) . . ?
F56 C51 C52 119.8(2) . . ?
F56 C51 C50 121.3(2) . . ?
C52 C51 C50 118.9(2) . . ?
C32 C33 C34 118.9(4) . . ?
F60 C24 C23 121.5(3) . . ?
F60 C24 C25 119.4(2) . . ?
C23 C24 C25 119.1(2) . . ?
F63 C26 C21 121.6(2) . . ?
F63 C26 C25 119.9(2) . . ?
C21 C26 C25 118.5(2) . . ?
C70 C71 C72 120.8(4) . . ?
F47 C42 C43 121.1(3) . . ?
F47 C42 C41 120.1(3) . . ?
C43 C42 C41 118.8(3) . . ?
C35 C34 C33 121.0(5) . . ?
C16 C15 P1 110.44(17) . . ?
F61 C25 C26 119.7(3) . . ?
F61 C25 C24 120.8(2) . . ?
C26 C25 C24 119.6(2) . . ?
C69 C70 C71 119.4(4) . . ?
C34 C35 C36 119.9(3) . . ?
C75 C74 C77 120.1(5) . . ?
C74 C77 C74 120.0(6) . 2_656 ?
C75 C76 C75 120.3(6) 2_656 . ?
C4 P4 C8 101.88(12) . . ?
C4 P4 C6 103.02(11) . . ?
C8 P4 C6 100.77(12) . . ?
C4 P4 Mo1 111.75(8) . . ?
C8 P4 Mo1 112.62(8) . . ?
C6 P4 Mo1 124.10(8) . . ?
C16 P2 C66 103.52(12) . . ?
C16 P2 C64 101.95(13) . . ?
C66 P2 C64 101.18(14) . . ?
C16 P2 Mo1 110.47(9) . . ?
C66 P2 Mo1 127.73(10) . . ?
C64 P2 Mo1 108.92(8) . . ?
O1 Al1 C49 111.45(8) . . ?
O1 Al1 C38 105.00(8) . . ?
C49 Al1 C38 108.84(9) . . ?
O1 Al1 C22 108.42(8) . . ?
C49 Al1 C22 112.52(10) . . ?
C38 Al1 C22 110.35(9) . . ?
F55 C50 C51 116.9(2) . . ?
F55 C50 C49 118.4(2) . . ?
C51 C50 C49 124.6(2) . . ?
C3 C4 P4 107.62(16) . . ?
C73 C72 C71 120.2(4) . . ?
C70 C69 C68 121.5(4) . . ?
C69 C68 C73 120.0(4) . . ?
C74 C75 C76 119.7(5) . . ?
C72 C73 C68 118.1(4) . . ?
F27 C21 C26 116.3(2) . . ?
F27 C21 C22 118.7(2) . . ?
C26 C21 C22 125.0(2) . . ?
F45 C40 C41 119.7(2) . . ?
F45 C40 C39 120.8(3) . . ?
C41 C40 C39 119.5(3) . . ?

loop_
_geom_bond_atom_site_label_1
_geom_bond_atom_site_label_2
_geom_bond_distance
_geom_bond_site_symmetry_2
_geom_bond_publ_flag
Mo1 C1 2.0609(19) . ?
Mo1 N1 2.0649(17) . ?
Mo1 P1 2.3915(6) . ?
Mo1 P3 2.4166(6) . ?
Mo1 P4 2.4657(5) . ?
Mo1 P2 2.4983(6) . ?
P3 C10 1.845(2) . ?
P3 C3 1.850(2) . ?
P3 C12 1.853(2) . ?
P1 C17 1.849(3) . ?
P1 C19 1.857(2) . ?
P1 C15 1.863(3) . ?
F27 C21 1.361(3) . ?
F62 C23 1.349(3) . ?
F45 C40 1.353(3) . ?
F44 C39 1.350(3) . ?
F55 C50 1.360(3) . ?
F57 C54 1.352(3) . ?
F63 C26 1.343(3) . ?
O1 C1 1.298(2) . ?
O1 Al1 1.7666(14) . ?
F58 C53 1.346(3) . ?
F46 C43 1.358(3) . ?
N1 C1 1.305(3) . ?
N1 C32 1.431(3) . ?
F48 C41 1.346(3) . ?
F60 C24 1.341(3) . ?
F61 C25 1.344(3) . ?
C8 C9 1.530(3) . ?
C8 P4 1.839(2) . ?
C23 C24 1.377(4) . ?
C23 C22 1.381(3) . ?
C22 C21 1.377(3) . ?
C22 Al1 2.011(2) . ?
C43 C38 1.372(3) . ?
C43 C42 1.373(4) . ?
F56 C51 1.344(3) . ?
F59 C52 1.338(3) . ?
C12 C13 1.526(4) . ?
C64 C65 1.532(4) . ?
C64 P2 1.841(3) . ?
C53 C52 1.375(4) . ?
C53 C54 1.383(3) . ?
C41 C40 1.359(4) . ?
C41 C42 1.376(5) . ?
C39 C40 1.381(3) . ?
C39 C38 1.382(3) . ?
C16 C15 1.519(4) . ?
C16 P2 1.832(2) . ?
C54 C49 1.380(3) . ?
C38 Al1 2.011(2) . ?
C52 C51 1.373(4) . ?
F47 C42 1.343(4) . ?
C6 C7 1.528(4) . ?
C6 P4 1.841(2) . ?
C66 C67 1.515(4) . ?
C66 P2 1.838(3) . ?
C37 C32 1.380(5) . ?
C37 C36 1.401(5) . ?
C32 C33 1.374(5) . ?
C49 C50 1.379(3) . ?
C49 Al1 2.004(2) . ?
C3 C4 1.524(4) . ?
C17 C18 1.516(4) . ?
C19 C20 1.530(4) . ?
C10 C11 1.528(3) . ?
C36 C35 1.373(8) . ?
C51 C50 1.375(3) . ?
C33 C34 1.401(5) . ?
C24 C25 1.378(4) . ?
C26 C21 1.374(3) . ?
C26 C25 1.375(4) . ?
C71 C70 1.346(6) . ?
C71 C72 1.366(7) . ?
C34 C35 1.351(8) . ?
C70 C69 1.339(6) . ?
C74 C75 1.3868(10) . ?
C74 C77 1.3871(10) . ?
C76 C75 1.3871(10) 2_656 ?
C76 C75 1.3871(10) . ?
P4 C4 1.834(2) . ?
C72 C73 1.363(7) . ?
C69 C68 1.346(6) . ?
C68 C73 1.3890(10) . ?
